data_7160182
loop_
_publ_author_name
'Fesenko, Anastasia A.'
'Grigoriev, Mikhail S.'
'Shutalev, Anatoly D.'

_publ_section_title
;
 Effective self-assembly of 21- and 14-membered azamacrocycles <i>via</i>
 condition-controlled cyclotrimerization or cyclodimerization of different
 thiosemicarbazide-based precursors.
;
_journal_issue 46
_journal_name_full 'Organic &amp; biomolecular chemistry'
_journal_page_first 9078
_journal_page_last 9093
_journal_paper_doi 10.1039/d4ob01384k
_journal_volume 22
_journal_year 2024
_chemical_formula_sum 'C12 H22 N6 S2'
_chemical_formula_weight 314.47
_space_group_crystal_system monoclinic
_space_group_IT_number 14
_space_group_name_Hall '-P 2ybc'
_space_group_name_H-M_alt 'P 1 21/c 1'
_atom_sites_solution_hydrogens mixed
_audit_creation_method SHELXL-2018/3
_audit_update_record
;
2024-06-10 deposited with the CCDC.	2024-10-14 downloaded from the CCDC.
;
_cell_angle_alpha 90
_cell_angle_beta 97.306(1)
_cell_angle_gamma 90
_cell_formula_units_Z 4
_cell_length_a 9.7250(3)
_cell_length_b 9.1469(2)
_cell_length_c 18.4748(5)
_cell_measurement_reflns_used 9951
_cell_measurement_temperature 296(2)
_cell_measurement_theta_max 29.85
_cell_measurement_theta_min 2.49
_cell_volume 1630.06(8)
_computing_structure_refinement 'SHELXL-2018/3 (Sheldrick, 2018)'
_diffrn_ambient_temperature 296(2)
_diffrn_measured_fraction_theta_full 0.994
_diffrn_measured_fraction_theta_max 0.996
_diffrn_measurement_device_type 'Bruker KAPPA APEX II area-detector diffractometer'
_diffrn_radiation_type MoK\a
_diffrn_radiation_wavelength 0.71073
_diffrn_reflns_av_R_equivalents 0.0307
_diffrn_reflns_av_unetI/netI 0.0236
_diffrn_reflns_Laue_measured_fraction_full 0.994
_diffrn_reflns_Laue_measured_fraction_max 0.996
_diffrn_reflns_limit_h_max 13
_diffrn_reflns_limit_h_min -13
_diffrn_reflns_limit_k_max 11
_diffrn_reflns_limit_k_min -12
_diffrn_reflns_limit_l_max 25
_diffrn_reflns_limit_l_min -25
_diffrn_reflns_number 31725
_diffrn_reflns_point_group_measured_fraction_full 0.994
_diffrn_reflns_point_group_measured_fraction_max 0.996
_diffrn_reflns_theta_full 25.242
_diffrn_reflns_theta_max 29.998
_diffrn_reflns_theta_min 3.630
_exptl_absorpt_coefficient_mu 0.327
_exptl_absorpt_correction_T_max 0.746
_exptl_absorpt_correction_T_min 0.670
_exptl_absorpt_correction_type multi-scan
_exptl_absorpt_process_details
;
 SADABS 2016/2: Krause, L., Herbst-Irmer, R., Sheldrick G.M. & Stalke D.,
 J. Appl. Cryst. 48 (2015) 3-10
;
_exptl_crystal_colour colourless
_exptl_crystal_density_diffrn 1.281
_exptl_crystal_description bulk
_exptl_crystal_F_000 672
_exptl_crystal_size_max 0.400
_exptl_crystal_size_mid 0.380
_exptl_crystal_size_min 0.340
_refine_diff_density_max 0.630
_refine_diff_density_min -0.394
_refine_diff_density_rms 0.057
_refine_ls_extinction_method none
_refine_ls_goodness_of_fit_ref 1.057
_refine_ls_hydrogen_treatment mixed
_refine_ls_matrix_type full
_refine_ls_number_parameters 197
_refine_ls_number_reflns 4733
_refine_ls_number_restraints 4
_refine_ls_restrained_S_all 1.057
_refine_ls_R_factor_all 0.0764
_refine_ls_R_factor_gt 0.0604
_refine_ls_shift/su_max 0.001
_refine_ls_shift/su_mean 0.000
_refine_ls_structure_factor_coef Fsqd
_refine_ls_weighting_details 'w=1/[\s^2^(Fo^2^)+(0.0720P)^2^+1.1165P] where P=(Fo^2^+2Fc^2^)/3'
_refine_ls_weighting_scheme calc
_refine_ls_wR_factor_gt 0.1587
_refine_ls_wR_factor_ref 0.1714
_reflns_Friedel_coverage 0.000
_reflns_number_gt 3686
_reflns_number_total 4733
_reflns_threshold_expression 'I > 2\s(I)'
_cod_data_source_file d4ob01384k2.cif
_cod_data_source_block L3357
_cod_depositor_comments 'Adding full bibliography for 7160182--7160183.cif.'
_cod_original_sg_symbol_H-M 'P 21/c'
_cod_database_code 7160182
_shelx_shelxl_version_number 2018/3
_shelx_space_group_comment
;
The symmetry employed for this shelxl refinement is uniquely defined
by the following loop, which should always be used as a source of
symmetry information in preference to the above space-group names.
They are only intended as comments.
;
_shelx_estimated_absorpt_t_min 0.880
_shelx_estimated_absorpt_t_max 0.897

loop_
_space_group_symop_operation_xyz
'x, y, z'
'-x, y+1/2, -z+1/2'
'-x, -y, -z'
'x, -y-1/2, z-1/2'

loop_
_atom_site_label
_atom_site_type_symbol
_atom_site_fract_x
_atom_site_fract_y
_atom_site_fract_z
_atom_site_U_iso_or_equiv
_atom_site_adp_type
_atom_site_occupancy
_atom_site_site_symmetry_order
_atom_site_calc_flag
_atom_site_refinement_flags_posn
_atom_site_refinement_flags_adp
_atom_site_refinement_flags_occupancy
_atom_site_disorder_assembly
_atom_site_disorder_group
S1 S -0.15176(6) 0.27717(10) 0.55746(6) 0.0851(3) Uani 1 1 d . . . . .
S2 S 0.68598(5) 0.58630(6) 0.69270(3) 0.04785(17) Uani 1 1 d . . . . .
N1 N 0.12661(19) 0.5423(2) 0.65556(13) 0.0545(5) Uani 1 1 d . . . . .
N2 N -0.00067(18) 0.4832(2) 0.62782(12) 0.0519(5) Uani 1 1 d D . . . .
H2 H -0.073(2) 0.516(3) 0.6392(15) 0.062 Uiso 1 1 d D U . . .
N4 N 0.11883(19) 0.3183(2) 0.56835(14) 0.0602(6) Uani 1 1 d D . . . .
H4 H 0.188(3) 0.373(3) 0.5809(17) 0.072 Uiso 1 1 d D U . . .
N8 N 0.40936(18) 0.3447(2) 0.57491(11) 0.0537(5) Uani 1 1 d . . . . .
N9 N 0.53505(17) 0.4059(2) 0.60395(10) 0.0454(4) Uani 1 1 d D . . . .
H9 H 0.610(2) 0.384(3) 0.5908(14) 0.054 Uiso 1 1 d D U . . .
N11 N 0.41853(19) 0.5234(3) 0.68529(12) 0.0609(6) Uani 1 1 d D . . . .
H11 H 0.352(3) 0.477(3) 0.6630(16) 0.073 Uiso 1 1 d D U . . .
C3 C -0.0019(2) 0.3612(3) 0.58598(13) 0.0473(5) Uani 1 1 d . . . . .
C5 C 0.1493(2) 0.1816(3) 0.53327(13) 0.0490(5) Uani 1 1 d . . . . .
H5 H 0.065306 0.151037 0.501910 0.059 Uiso 1 1 calc R U . . .
C6 C 0.2633(3) 0.2067(4) 0.48464(14) 0.0612(7) Uani 1 1 d . . . . .
H6A H 0.279440 0.114312 0.461382 0.073 Uiso 1 1 calc R U . . .
H6B H 0.226851 0.273765 0.446244 0.073 Uiso 1 1 calc R U . . .
C7 C 0.4025(2) 0.2649(3) 0.51785(12) 0.0482(5) Uani 1 1 d . . . . .
C10 C 0.53738(19) 0.5014(2) 0.65983(11) 0.0384(4) Uani 1 1 d . . . . .
C12 C 0.3902(2) 0.6197(3) 0.74405(13) 0.0501(5) Uani 1 1 d . . . . .
H12 H 0.473510 0.678294 0.758564 0.060 Uiso 1 1 calc R U . . .
C13 C 0.2734(3) 0.7228(3) 0.71939(18) 0.0634(7) Uani 1 1 d . . . . .
H13A H 0.302680 0.783929 0.681254 0.076 Uiso 1 1 calc R U . . .
H13B H 0.261499 0.786466 0.760127 0.076 Uiso 1 1 calc R U . . .
C14 C 0.1327(2) 0.6607(3) 0.69110(14) 0.0497(5) Uani 1 1 d . . . . .
C15 C 0.1858(4) 0.0640(4) 0.58877(19) 0.0792(9) Uani 1 1 d . . . . .
H15A H 0.112184 0.053575 0.618428 0.119 Uiso 1 1 calc R U . . .
H15B H 0.269891 0.089817 0.619078 0.119 Uiso 1 1 calc R U . . .
H15C H 0.198716 -0.026670 0.564382 0.119 Uiso 1 1 calc R U . . .
C16 C 0.5205(3) 0.2274(4) 0.47860(15) 0.0642(7) Uani 1 1 d . . . . .
H16A H 0.578805 0.311642 0.476613 0.096 Uiso 1 1 calc R U . . .
H16B H 0.486582 0.196691 0.429909 0.096 Uiso 1 1 calc R U . . .
H16C H 0.572874 0.149619 0.503710 0.096 Uiso 1 1 calc R U . . .
C17 C 0.3635(4) 0.5274(4) 0.80886(17) 0.0822(9) Uani 1 1 d . . . . .
H17A H 0.441198 0.463919 0.822280 0.123 Uiso 1 1 calc R U . . .
H17B H 0.281485 0.469771 0.796156 0.123 Uiso 1 1 calc R U . . .
H17C H 0.350968 0.589929 0.849234 0.123 Uiso 1 1 calc R U . . .
C18 C 0.0114(3) 0.7494(4) 0.7067(3) 0.0946(13) Uani 1 1 d . . . . .
H18A H -0.054945 0.755073 0.663657 0.142 Uiso 1 1 calc R U . . .
H18B H 0.041695 0.846123 0.721334 0.142 Uiso 1 1 calc R U . . .
H18C H -0.030831 0.704242 0.745324 0.142 Uiso 1 1 calc R U . . .

loop_
_atom_site_aniso_label
_atom_site_aniso_U_11
_atom_site_aniso_U_22
_atom_site_aniso_U_33
_atom_site_aniso_U_23
_atom_site_aniso_U_13
_atom_site_aniso_U_12
S1 0.0305(3) 0.0979(6) 0.1277(7) -0.0666(5) 0.0128(3) -0.0151(3)
S2 0.0332(3) 0.0473(3) 0.0623(3) -0.0077(2) 0.0033(2) -0.0073(2)
N1 0.0335(9) 0.0495(10) 0.0795(14) -0.0212(10) 0.0029(8) -0.0045(8)
N2 0.0272(8) 0.0547(11) 0.0735(13) -0.0222(10) 0.0055(8) -0.0021(8)
N4 0.0290(8) 0.0603(12) 0.0915(16) -0.0379(12) 0.0087(9) -0.0082(8)
N8 0.0319(8) 0.0688(13) 0.0607(11) -0.0228(10) 0.0075(8) -0.0078(9)
N9 0.0267(7) 0.0557(11) 0.0538(10) -0.0153(8) 0.0056(7) -0.0021(7)
N11 0.0312(9) 0.0854(16) 0.0666(13) -0.0393(12) 0.0082(8) -0.0119(9)
C3 0.0303(9) 0.0511(12) 0.0603(13) -0.0163(10) 0.0050(8) -0.0054(8)
C5 0.0349(10) 0.0550(13) 0.0573(12) -0.0235(10) 0.0064(9) -0.0051(9)
C6 0.0472(12) 0.0864(19) 0.0489(12) -0.0178(12) 0.0016(10) -0.0100(13)
C7 0.0388(10) 0.0607(14) 0.0443(10) -0.0081(10) 0.0027(8) -0.0006(9)
C10 0.0303(8) 0.0400(10) 0.0436(10) -0.0011(8) 0.0000(7) -0.0005(7)
C12 0.0360(10) 0.0570(13) 0.0566(12) -0.0221(10) 0.0032(9) -0.0040(9)
C13 0.0500(13) 0.0430(12) 0.094(2) -0.0120(13) -0.0051(13) -0.0086(10)
C14 0.0397(10) 0.0429(11) 0.0651(14) -0.0081(10) 0.0016(9) -0.0018(9)
C15 0.092(2) 0.0660(18) 0.083(2) -0.0106(16) 0.0224(18) -0.0104(17)
C16 0.0453(12) 0.089(2) 0.0569(14) -0.0239(14) 0.0018(10) 0.0070(13)
C17 0.099(3) 0.084(2) 0.0621(17) -0.0056(16) 0.0048(16) 0.009(2)
C18 0.0498(15) 0.080(2) 0.153(4) -0.061(2) 0.0085(19) -0.0022(14)

loop_
_atom_type_symbol
_atom_type_description
_atom_type_scat_dispersion_real
_atom_type_scat_dispersion_imag
_atom_type_scat_source
C C 0.0033 0.0016 'International Tables Vol C Tables 4.2.6.8 and 6.1.1.4'
H H 0.0000 0.0000 'International Tables Vol C Tables 4.2.6.8 and 6.1.1.4'
N N 0.0061 0.0033 'International Tables Vol C Tables 4.2.6.8 and 6.1.1.4'
S S 0.1246 0.1234 'International Tables Vol C Tables 4.2.6.8 and 6.1.1.4'

loop_
_geom_angle_atom_site_label_1
_geom_angle_atom_site_label_2
_geom_angle_atom_site_label_3
_geom_angle
_geom_angle_site_symmetry_1
_geom_angle_site_symmetry_3
_geom_angle_publ_flag
C14 N1 N2 120.43(19) . . ?
C3 N2 N1 118.28(18) . . ?
C3 N2 H2 120(2) . . ?
N1 N2 H2 121(2) . . ?
C3 N4 C5 127.17(19) . . ?
C3 N4 H4 117(2) . . ?
C5 N4 H4 116(2) . . ?
C7 N8 N9 120.02(18) . . ?
C10 N9 N8 118.98(17) . . ?
C10 N9 H9 117(2) . . ?
N8 N9 H9 124(2) . . ?
C10 N11 C12 128.19(18) . . ?
C10 N11 H11 114(2) . . ?
C12 N11 H11 118(2) . . ?
N4 C3 N2 116.26(18) . . ?
N4 C3 S1 123.59(17) . . ?
N2 C3 S1 120.12(16) . . ?
N4 C5 C15 110.8(2) . . ?
N4 C5 C6 109.6(2) . . ?
C15 C5 C6 112.5(2) . . ?
N4 C5 H5 107.9 . . ?
C15 C5 H5 107.9 . . ?
C6 C5 H5 107.9 . . ?
C7 C6 C5 119.55(19) . . ?
C7 C6 H6A 107.4 . . ?
C5 C6 H6A 107.4 . . ?
C7 C6 H6B 107.4 . . ?
C5 C6 H6B 107.4 . . ?
H6A C6 H6B 107.0 . . ?
N8 C7 C16 125.2(2) . . ?
N8 C7 C6 119.1(2) . . ?
C16 C7 C6 115.6(2) . . ?
N11 C10 N9 116.20(18) . . ?
N11 C10 S2 123.53(16) . . ?
N9 C10 S2 120.27(15) . . ?
N11 C12 C13 111.3(2) . . ?
N11 C12 C17 108.7(2) . . ?
C13 C12 C17 113.0(2) . . ?
N11 C12 H12 107.9 . . ?
C13 C12 H12 107.9 . . ?
C17 C12 H12 107.9 . . ?
C12 C13 C14 119.0(2) . . ?
C12 C13 H13A 107.6 . . ?
C14 C13 H13A 107.6 . . ?
C12 C13 H13B 107.6 . . ?
C14 C13 H13B 107.6 . . ?
H13A C13 H13B 107.0 . . ?
N1 C14 C18 125.5(2) . . ?
N1 C14 C13 118.8(2) . . ?
C18 C14 C13 115.6(2) . . ?
C5 C15 H15A 109.5 . . ?
C5 C15 H15B 109.5 . . ?
H15A C15 H15B 109.5 . . ?
C5 C15 H15C 109.5 . . ?
H15A C15 H15C 109.5 . . ?
H15B C15 H15C 109.5 . . ?
C7 C16 H16A 109.5 . . ?
C7 C16 H16B 109.5 . . ?
H16A C16 H16B 109.5 . . ?
C7 C16 H16C 109.5 . . ?
H16A C16 H16C 109.5 . . ?
H16B C16 H16C 109.5 . . ?
C12 C17 H17A 109.5 . . ?
C12 C17 H17B 109.5 . . ?
H17A C17 H17B 109.5 . . ?
C12 C17 H17C 109.5 . . ?
H17A C17 H17C 109.5 . . ?
H17B C17 H17C 109.5 . . ?
C14 C18 H18A 109.5 . . ?
C14 C18 H18B 109.5 . . ?
H18A C18 H18B 109.5 . . ?
C14 C18 H18C 109.5 . . ?
H18A C18 H18C 109.5 . . ?
H18B C18 H18C 109.5 . . ?

loop_
_geom_bond_atom_site_label_1
_geom_bond_atom_site_label_2
_geom_bond_distance
_geom_bond_site_symmetry_2
_geom_bond_publ_flag
S1 C3 1.672(2) . ?
S2 C10 1.684(2) . ?
N1 C14 1.264(3) . ?
N1 N2 1.388(2) . ?
N2 C3 1.357(3) . ?
N2 H2 0.819(17) . ?
N4 C3 1.318(3) . ?
N4 C5 1.455(3) . ?
N4 H4 0.845(18) . ?
N8 C7 1.277(3) . ?
N8 N9 1.389(2) . ?
N9 C10 1.350(3) . ?
N9 H9 0.825(17) . ?
N11 C10 1.317(3) . ?
N11 C12 1.452(3) . ?
N11 H11 0.836(18) . ?
C5 C15 1.497(4) . ?
C5 C6 1.531(3) . ?
C5 H5 0.9800 . ?
C6 C7 1.510(3) . ?
C6 H6A 0.9700 . ?
C6 H6B 0.9700 . ?
C7 C16 1.473(3) . ?
C12 C13 1.501(4) . ?
C12 C17 1.514(4) . ?
C12 H12 0.9800 . ?
C13 C14 1.512(3) . ?
C13 H13A 0.9700 . ?
C13 H13B 0.9700 . ?
C14 C18 1.490(4) . ?
C15 H15A 0.9600 . ?
C15 H15B 0.9600 . ?
C15 H15C 0.9600 . ?
C16 H16A 0.9600 . ?
C16 H16B 0.9600 . ?
C16 H16C 0.9600 . ?
C17 H17A 0.9600 . ?
C17 H17B 0.9600 . ?
C17 H17C 0.9600 . ?
C18 H18A 0.9600 . ?
C18 H18B 0.9600 . ?
C18 H18C 0.9600 . ?

loop_
_geom_hbond_atom_site_label_D
_geom_hbond_atom_site_label_H
_geom_hbond_atom_site_label_A
_geom_hbond_distance_DH
_geom_hbond_distance_HA
_geom_hbond_distance_DA
_geom_hbond_angle_DHA
_geom_hbond_site_symmetry_A
_geom_hbond_publ_flag
N2 H2 S2 0.819(17) 2.732(18) 3.5413(19) 170(3) 1_455 yes
N4 H4 N8 0.845(18) 2.19(3) 2.823(2) 132(3) . yes
N9 H9 S1 0.825(17) 2.655(18) 3.4738(18) 172(3) 1_655 yes
N11 H11 N1 0.836(18) 2.26(3) 2.827(3) 125(3) . yes
N11 H11 N8 0.836(18) 2.16(3) 2.606(3) 114(3) . yes

loop_
_geom_torsion_atom_site_label_1
_geom_torsion_atom_site_label_2
_geom_torsion_atom_site_label_3
_geom_torsion_atom_site_label_4
_geom_torsion
_geom_torsion_site_symmetry_1
_geom_torsion_site_symmetry_2
_geom_torsion_site_symmetry_3
_geom_torsion_site_symmetry_4
_geom_torsion_publ_flag
C14 N1 N2 C3 175.7(2) . . . . ?
C7 N8 N9 C10 173.5(2) . . . . ?
C5 N4 C3 N2 170.6(3) . . . . ?
C5 N4 C3 S1 -11.4(4) . . . . ?
N1 N2 C3 N4 -7.4(4) . . . . ?
N1 N2 C3 S1 174.5(2) . . . . ?
C3 N4 C5 C15 -87.8(3) . . . . ?
C3 N4 C5 C6 147.4(3) . . . . ?
N4 C5 C6 C7 58.6(3) . . . . ?
C15 C5 C6 C7 -65.2(3) . . . . ?
N9 N8 C7 C16 1.1(4) . . . . ?
N9 N8 C7 C6 -176.4(2) . . . . ?
C5 C6 C7 N8 -27.6(4) . . . . ?
C5 C6 C7 C16 154.6(3) . . . . ?
C12 N11 C10 N9 -179.5(3) . . . . ?
C12 N11 C10 S2 -0.2(4) . . . . ?
N8 N9 C10 N11 3.4(3) . . . . ?
N8 N9 C10 S2 -175.90(17) . . . . ?
C10 N11 C12 C13 125.7(3) . . . . ?
C10 N11 C12 C17 -109.2(3) . . . . ?
N11 C12 C13 C14 59.6(3) . . . . ?
C17 C12 C13 C14 -63.1(3) . . . . ?
N2 N1 C14 C18 -0.6(5) . . . . ?
N2 N1 C14 C13 -179.0(2) . . . . ?
C12 C13 C14 N1 -34.6(4) . . . . ?
C12 C13 C14 C18 146.9(3) . . . . ?
